data_7121607
loop_
_publ_author_name
'Zhang, Kai'
'Sun, Qikun'
'Zhang, Zhenzhen'
'Tang, Linagliang'
'Xie, Zongliang'
'Chi, Zhenguo'
'Xue, Shanfeng'
'Zhang, Haichang'
'Yang, Wenjun'

_publ_section_title
;
 Touch-sensitive mechanoluminescence crystals comprising a simple purely
 organic molecule emit bright blue fluorescence regardless of
 crystallization methods.
;
_journal_issue 41
_journal_name_full 'Chemical communications (Cambridge, England)'
_journal_page_first 5225
_journal_page_last 5228
_journal_paper_doi 10.1039/c8cc02513d
_journal_volume 54
_journal_year 2018
_chemical_formula_sum 'C18 H13 N'
_chemical_formula_weight 243.29
_space_group_IT_number 43
_space_group_name_Hall 'F 2 -2d'
_space_group_name_H-M_alt 'F d d 2'
_symmetry_cell_setting orthorhombic
_symmetry_space_group_name_Hall 'F 2 -2d'
_symmetry_space_group_name_H-M 'F d d 2'
_atom_sites_solution_hydrogens geom
_atom_sites_solution_primary direct
_atom_sites_solution_secondary difmap
_audit_creation_method SHELXL-97
_audit_update_record
;
2017-11-07 deposited with the CCDC.
2018-05-04 downloaded from the CCDC.
;
_cell_angle_alpha 90.00
_cell_angle_beta 90.00
_cell_angle_gamma 90.00
_cell_formula_units_Z 16
_cell_length_a 12.7887(15)
_cell_length_b 38.1950(19)
_cell_length_c 10.8230(15)
_cell_measurement_reflns_used 599
_cell_measurement_temperature 296(2)
_cell_measurement_theta_max 16.64
_cell_measurement_theta_min 2.52
_cell_volume 5286.7(10)
_computing_cell_refinement 'Bruker SAINT'
_computing_data_collection 'Bruker APEX2'
_computing_data_reduction 'Bruker SAINT'
_computing_molecular_graphics 'Bruker SHELXTL'
_computing_publication_material 'Bruker SHELXTL'
_computing_structure_refinement 'SHELXL-97 (Sheldrick, 2008)'
_computing_structure_solution 'SHELXS-97 (Sheldrick, 2008)'
_diffrn_ambient_temperature 296(2)
_diffrn_measured_fraction_theta_full 0.999
_diffrn_measured_fraction_theta_max 0.999
_diffrn_measurement_device_type 'Bruker APEX-II CCD'
_diffrn_measurement_method '\f and \w scans'
_diffrn_radiation_monochromator graphite
_diffrn_radiation_source 'fine-focus sealed tube'
_diffrn_radiation_type MoK\a
_diffrn_radiation_wavelength 0.71073
_diffrn_reflns_av_R_equivalents 0.0936
_diffrn_reflns_av_sigmaI/netI 0.0807
_diffrn_reflns_limit_h_max 15
_diffrn_reflns_limit_h_min -15
_diffrn_reflns_limit_k_max 45
_diffrn_reflns_limit_k_min -43
_diffrn_reflns_limit_l_max 7
_diffrn_reflns_limit_l_min -12
_diffrn_reflns_number 6523
_diffrn_reflns_theta_full 24.99
_diffrn_reflns_theta_max 24.99
_diffrn_reflns_theta_min 2.52
_exptl_absorpt_coefficient_mu 0.071
_exptl_absorpt_correction_T_max 0.9852
_exptl_absorpt_correction_T_min 0.9769
_exptl_absorpt_correction_type multi-scan
_exptl_absorpt_process_details SADABS
_exptl_crystal_colour colorless
_exptl_crystal_density_diffrn 1.223
_exptl_crystal_density_method 'not measured'
_exptl_crystal_description block
_exptl_crystal_F_000 2048
_exptl_crystal_size_max 0.33
_exptl_crystal_size_mid 0.27
_exptl_crystal_size_min 0.21
_refine_diff_density_max 0.087
_refine_diff_density_min -0.084
_refine_diff_density_rms 0.023
_refine_ls_extinction_coef 0.00095(9)
_refine_ls_extinction_expression Fc^*^=kFc[1+0.001xFc^2^\l^3^/sin(2\q)]^-1/4^
_refine_ls_extinction_method SHELXL
_refine_ls_goodness_of_fit_ref 0.982
_refine_ls_hydrogen_treatment constr
_refine_ls_matrix_type full
_refine_ls_number_parameters 173
_refine_ls_number_reflns 1834
_refine_ls_number_restraints 1
_refine_ls_restrained_S_all 0.982
_refine_ls_R_factor_all 0.1072
_refine_ls_R_factor_gt 0.0427
_refine_ls_shift/su_max 0.000
_refine_ls_shift/su_mean 0.000
_refine_ls_structure_factor_coef Fsqd
_refine_ls_weighting_details 'calc w=1/[\s^2^(Fo^2^)+(0.0006P)^2^+0.1000P] where P=(Fo^2^+2Fc^2^)/3'
_refine_ls_weighting_scheme calc
_refine_ls_wR_factor_gt 0.0544
_refine_ls_wR_factor_ref 0.0633
_reflns_number_gt 992
_reflns_number_total 1834
_reflns_threshold_expression >2sigma(I)
_cod_data_source_file c8cc02513d5.cif
_cod_data_source_block a
_cod_depositor_comments
;
The following automatic conversions were performed:

'_symmetry_cell_setting' value 'Orthorhombic' changed to
'orthorhombic' according to
/home/data/users/saulius/crontab/automatic-downloads/rss-feeds/RSC/lib/dictionaries/cif_core.dic
dictionary named 'cif_core.dic' version 2.4.2 from 2011-04-26.

'_exptl_absorpt_correction_type' value 'Multi-scan' changed to
'multi-scan' according to
/home/data/users/saulius/crontab/automatic-downloads/rss-feeds/RSC/lib/dictionaries/cif_core.dic
dictionary named 'cif_core.dic' version 2.4.2 from 2011-04-26.

Automatic conversion script
Id: cif_fix_values 4973 2017-02-22 13:04:09Z antanas 

 Adding full bibliography for 7121607.cif.
;
_cod_original_cell_volume 5286.6(10)
_cod_original_sg_symbol_H-M 'Fdd2 '
_cod_database_code 7121607

loop_
_symmetry_equiv_pos_as_xyz
'x, y, z'
'-x, -y, z'
'x+1/4, -y+1/4, z+1/4'
'-x+1/4, y+1/4, z+1/4'
'x, y+1/2, z+1/2'
'-x, -y+1/2, z+1/2'
'x+1/4, -y+3/4, z+3/4'
'-x+1/4, y+3/4, z+3/4'
'x+1/2, y, z+1/2'
'-x+1/2, -y, z+1/2'
'x+3/4, -y+1/4, z+3/4'
'-x+3/4, y+1/4, z+3/4'
'x+1/2, y+1/2, z'
'-x+1/2, -y+1/2, z'
'x+3/4, -y+3/4, z+1/4'
'-x+3/4, y+3/4, z+1/4'

loop_
_atom_site_label
_atom_site_type_symbol
_atom_site_fract_x
_atom_site_fract_y
_atom_site_fract_z
_atom_site_U_iso_or_equiv
_atom_site_adp_type
_atom_site_occupancy
_atom_site_symmetry_multiplicity
_atom_site_calc_flag
_atom_site_refinement_flags
N1 N 0.42860(17) 0.05028(6) 0.8325(3) 0.0709(7) Uani 1 1 d .
C1 C 0.4930(3) 0.05944(8) 0.7335(4) 0.0770(9) Uani 1 1 d .
C2 C 0.4876(3) 0.04876(8) 0.6123(4) 0.0975(11) Uani 1 1 d .
H2A H 0.4357 0.0334 0.5861 0.117 Uiso 1 1 calc R
C3 C 0.5609(4) 0.06142(11) 0.5313(4) 0.1182(15) Uani 1 1 d .
H3A H 0.5583 0.0549 0.4486 0.142 Uiso 1 1 calc R
C4 C 0.6385(4) 0.08379(12) 0.5714(6) 0.1278(18) Uani 1 1 d .
H4A H 0.6871 0.0919 0.5143 0.153 Uiso 1 1 calc R
C5 C 0.6470(3) 0.09461(10) 0.6930(5) 0.1133(15) Uani 1 1 d .
H5A H 0.6997 0.1097 0.7187 0.136 Uiso 1 1 calc R
C6 C 0.5722(3) 0.08167(8) 0.7751(4) 0.0824(10) Uani 1 1 d .
C7 C 0.5546(2) 0.08629(8) 0.9044(4) 0.0782(10) Uani 1 1 d .
C8 C 0.6037(3) 0.10545(9) 0.9972(5) 0.1047(13) Uani 1 1 d .
H8A H 0.6634 0.1184 0.9792 0.126 Uiso 1 1 calc R
C9 C 0.5650(3) 0.10529(8) 1.1137(5) 0.1108(15) Uani 1 1 d .
H9A H 0.5987 0.1181 1.1749 0.133 Uiso 1 1 calc R
C10 C 0.4751(3) 0.08619(8) 1.1436(4) 0.0986(12) Uani 1 1 d .
H10A H 0.4493 0.0866 1.2239 0.118 Uiso 1 1 calc R
C11 C 0.4249(2) 0.06684(7) 1.0546(3) 0.0768(9) Uani 1 1 d .
H11A H 0.3649 0.0541 1.0733 0.092 Uiso 1 1 calc R
C12 C 0.4656(2) 0.06684(7) 0.9376(4) 0.0705(9) Uani 1 1 d .
C13 C 0.3371(2) 0.02992(8) 0.8240(3) 0.0666(8) Uani 1 1 d .
C14 C 0.2570(2) 0.04014(8) 0.7477(3) 0.0823(10) Uani 1 1 d .
H14A H 0.2630 0.0605 0.7011 0.099 Uiso 1 1 calc R
C15 C 0.1684(3) 0.02032(10) 0.7406(3) 0.0926(10) Uani 1 1 d .
H15A H 0.1141 0.0272 0.6889 0.111 Uiso 1 1 calc R
C16 C 0.1593(3) -0.00960(10) 0.8091(4) 0.0935(11) Uani 1 1 d .
H16A H 0.0986 -0.0230 0.8042 0.112 Uiso 1 1 calc R
C17 C 0.2386(3) -0.01989(8) 0.8846(4) 0.0897(10) Uani 1 1 d .
H17A H 0.2319 -0.0401 0.9320 0.108 Uiso 1 1 calc R
C18 C 0.3286(2) -0.00033(7) 0.8907(3) 0.0750(9) Uani 1 1 d .
H18A H 0.3838 -0.0077 0.9402 0.090 Uiso 1 1 calc R

loop_
_atom_site_aniso_label
_atom_site_aniso_U_11
_atom_site_aniso_U_22
_atom_site_aniso_U_33
_atom_site_aniso_U_23
_atom_site_aniso_U_13
_atom_site_aniso_U_12
N1 0.0569(15) 0.0703(15) 0.0855(19) 0.0005(16) 0.0054(17) -0.0043(13)
C1 0.065(2) 0.0651(19) 0.101(3) 0.002(2) 0.007(2) 0.0084(18)
C2 0.088(3) 0.091(3) 0.113(3) 0.010(3) 0.019(3) 0.0111(19)
C3 0.114(3) 0.125(3) 0.116(4) 0.029(3) 0.039(3) 0.022(3)
C4 0.095(3) 0.112(4) 0.176(5) 0.042(4) 0.052(4) 0.016(3)
C5 0.070(3) 0.089(3) 0.181(5) 0.036(3) 0.024(3) 0.007(2)
C6 0.059(2) 0.060(2) 0.128(4) 0.016(2) 0.007(2) 0.0082(18)
C7 0.056(2) 0.053(2) 0.125(4) 0.005(3) -0.010(2) 0.0033(17)
C8 0.081(3) 0.065(2) 0.168(4) -0.005(3) -0.013(3) -0.0074(18)
C9 0.105(3) 0.066(2) 0.161(5) -0.025(3) -0.042(3) -0.003(2)
C10 0.111(3) 0.072(2) 0.113(3) -0.016(2) -0.025(3) -0.001(2)
C11 0.079(2) 0.062(2) 0.089(3) -0.001(2) -0.009(2) 0.0007(17)
C12 0.0556(19) 0.0512(19) 0.105(3) -0.003(2) -0.006(2) 0.0026(15)
C13 0.0560(18) 0.0649(18) 0.079(2) -0.0067(18) 0.0011(19) -0.0015(16)
C14 0.067(2) 0.092(2) 0.089(3) 0.007(2) -0.006(2) 0.000(2)
C15 0.069(2) 0.120(3) 0.088(3) -0.009(3) -0.011(2) 0.000(2)
C16 0.070(2) 0.099(3) 0.111(3) -0.027(3) 0.000(2) -0.022(2)
C17 0.079(2) 0.074(2) 0.115(3) -0.008(2) 0.008(2) -0.009(2)
C18 0.0651(19) 0.0621(18) 0.098(3) 0.0022(18) 0.0013(19) 0.0001(17)

loop_
_atom_type_symbol
_atom_type_description
_atom_type_scat_dispersion_real
_atom_type_scat_dispersion_imag
_atom_type_scat_source
C C 0.0033 0.0016 'International Tables Vol C Tables 4.2.6.8 and 6.1.1.4'
H H 0.0000 0.0000 'International Tables Vol C Tables 4.2.6.8 and 6.1.1.4'
N N 0.0061 0.0033 'International Tables Vol C Tables 4.2.6.8 and 6.1.1.4'

loop_
_geom_angle_atom_site_label_1
_geom_angle_atom_site_label_2
_geom_angle_atom_site_label_3
_geom_angle
C12 N1 C1 108.3(3)
C12 N1 C13 126.2(3)
C1 N1 C13 125.3(3)
C2 C1 C6 121.7(4)
C2 C1 N1 128.9(3)
C6 C1 N1 109.4(4)
C3 C2 C1 118.1(4)
C3 C2 H2A 121.0
C1 C2 H2A 121.0
C2 C3 C4 120.6(4)
C2 C3 H3A 119.7
C4 C3 H3A 119.7
C3 C4 C5 122.7(5)
C3 C4 H4A 118.6
C5 C4 H4A 118.6
C4 C5 C6 116.5(4)
C4 C5 H5A 121.8
C6 C5 H5A 121.8
C1 C6 C5 120.5(4)
C1 C6 C7 106.1(4)
C5 C6 C7 133.4(4)
C8 C7 C12 117.4(4)
C8 C7 C6 134.4(4)
C12 C7 C6 108.2(4)
C9 C8 C7 120.2(4)
C9 C8 H8A 119.9
C7 C8 H8A 119.9
C8 C9 C10 121.2(4)
C8 C9 H9A 119.4
C10 C9 H9A 119.4
C11 C10 C9 120.2(4)
C11 C10 H10A 119.9
C9 C10 H10A 119.9
C12 C11 C10 118.1(3)
C12 C11 H11A 121.0
C10 C11 H11A 121.0
C11 C12 N1 129.0(3)
C11 C12 C7 122.9(4)
N1 C12 C7 108.0(3)
C18 C13 C14 119.9(3)
C18 C13 N1 119.9(3)
C14 C13 N1 120.2(3)
C15 C14 C13 119.7(3)
C15 C14 H14A 120.1
C13 C14 H14A 120.1
C14 C15 C16 120.3(3)
C14 C15 H15A 119.9
C16 C15 H15A 119.9
C17 C16 C15 120.2(3)
C17 C16 H16A 119.9
C15 C16 H16A 119.9
C16 C17 C18 119.7(3)
C16 C17 H17A 120.1
C18 C17 H17A 120.1
C13 C18 C17 120.1(3)
C13 C18 H18A 120.0
C17 C18 H18A 120.0

loop_
_geom_bond_atom_site_label_1
_geom_bond_atom_site_label_2
_geom_bond_distance
N1 C12 1.384(3)
N1 C1 1.397(4)
N1 C13 1.408(3)
C1 C2 1.375(4)
C1 C6 1.396(4)
C2 C3 1.372(4)
C2 H2A 0.9300
C3 C4 1.379(5)
C3 H3A 0.9300
C4 C5 1.384(6)
C4 H4A 0.9300
C5 C6 1.396(5)
C5 H5A 0.9300
C6 C7 1.429(4)
C7 C8 1.393(5)
C7 C12 1.406(4)
C8 C9 1.355(5)
C8 H8A 0.9300
C9 C10 1.399(4)
C9 H9A 0.9300
C10 C11 1.374(4)
C10 H10A 0.9300
C11 C12 1.369(4)
C11 H11A 0.9300
C13 C18 1.367(3)
C13 C14 1.372(4)
C14 C15 1.364(4)
C14 H14A 0.9300
C15 C16 1.368(4)
C15 H15A 0.9300
C16 C17 1.360(4)
C16 H16A 0.9300
C17 C18 1.374(3)
C17 H17A 0.9300
C18 H18A 0.9300

loop_
_geom_torsion_atom_site_label_1
_geom_torsion_atom_site_label_2
_geom_torsion_atom_site_label_3
_geom_torsion_atom_site_label_4
_geom_torsion
C12 N1 C1 C2 178.6(3)
C13 N1 C1 C2 -6.0(5)
C12 N1 C1 C6 0.6(3)
C13 N1 C1 C6 175.9(2)
C6 C1 C2 C3 -1.9(5)
N1 C1 C2 C3 -179.7(3)
C1 C2 C3 C4 0.9(5)
C2 C3 C4 C5 0.0(6)
C3 C4 C5 C6 0.0(6)
C2 C1 C6 C5 1.9(5)
N1 C1 C6 C5 -179.9(3)
C2 C1 C6 C7 -178.5(3)
N1 C1 C6 C7 -0.3(3)
C4 C5 C6 C1 -0.9(5)
C4 C5 C6 C7 179.7(4)
C1 C6 C7 C8 -178.7(3)
C5 C6 C7 C8 0.7(6)
C1 C6 C7 C12 0.0(3)
C5 C6 C7 C12 179.4(3)
C12 C7 C8 C9 -0.9(5)
C6 C7 C8 C9 177.7(4)
C7 C8 C9 C10 -0.3(6)
C8 C9 C10 C11 0.6(5)
C9 C10 C11 C12 0.2(4)
C10 C11 C12 N1 -178.5(2)
C10 C11 C12 C7 -1.5(4)
C1 N1 C12 C11 176.8(3)
C13 N1 C12 C11 1.4(4)
C1 N1 C12 C7 -0.6(3)
C13 N1 C12 C7 -175.9(3)
C8 C7 C12 C11 1.8(4)
C6 C7 C12 C11 -177.2(3)
C8 C7 C12 N1 179.3(2)
C6 C7 C12 N1 0.4(3)
C12 N1 C13 C18 -63.3(4)
C1 N1 C13 C18 122.1(3)
C12 N1 C13 C14 117.5(3)
C1 N1 C13 C14 -57.1(4)
C18 C13 C14 C15 1.1(5)
N1 C13 C14 C15 -179.7(3)
C13 C14 C15 C16 0.1(5)
C14 C15 C16 C17 -0.3(5)
C15 C16 C17 C18 -0.8(5)
C14 C13 C18 C17 -2.2(5)
N1 C13 C18 C17 178.6(3)
C16 C17 C18 C13 2.0(5)
